data_4083996
loop_
_publ_author_name
'Pettinari, Riccardo'
'Marchetti, Fabio'
'Condello, Francesca'
'Pettinari, Claudio'
'Lupidi, Giulio'
'Scopelliti, Rosario'
'Mukhopadhyay, Suman'
'Riedel, Tina'
'Dyson, Paul J.'

_publ_section_title
;
 Ruthenium(II)--Arene RAPTA Type Complexes Containing Curcumin and
 Bisdemethoxycurcumin Display Potent and Selective Anticancer Activity
;
_journal_issue 14
_journal_name_full Organometallics
_journal_page_first 3709
_journal_paper_doi 10.1021/om500317b
_journal_volume 33
_journal_year 2014
_chemical_formula_moiety 'C39 H49 N3 O6 P Ru, C F3 O3 S'
_chemical_formula_sum 'C40 H49 F3 N3 O9 P Ru S'
_chemical_formula_weight 936.92
_space_group_IT_number 2
_symmetry_cell_setting triclinic
_symmetry_space_group_name_Hall '-P 1'
_symmetry_space_group_name_H-M 'P -1'
_atom_sites_solution_hydrogens geom
_atom_sites_solution_primary direct
_atom_sites_solution_secondary difmap
_audit_creation_method SHELXL-97
_audit_update_record
;
2013-12-11 # Formatted by publCIF

;
_cell_angle_alpha 102.087(4)
_cell_angle_beta 93.187(3)
_cell_angle_gamma 103.600(4)
_cell_formula_units_Z 2
_cell_length_a 10.2462(4)
_cell_length_b 13.5362(6)
_cell_length_c 15.4565(6)
_cell_measurement_reflns_used 7680
_cell_measurement_temperature 140(2)
_cell_measurement_theta_max 72.3210
_cell_measurement_theta_min 4.4690
_cell_volume 2025.00(15)
_computing_cell_refinement
; 
CrysAlisPro, Agilent Technologies, 
Version 1.171.36.28 (release 01-02-2013 CrysAlis171 .NET) 
(compiled Feb  1 2013,16:14:44) 
;
_computing_data_collection
; 
CrysAlisPro, Agilent Technologies, 
Version 1.171.36.28 (release 01-02-2013 CrysAlis171 .NET) 
(compiled Feb  1 2013,16:14:44) 
;
_computing_data_reduction
; 
CrysAlisPro, Agilent Technologies, 
Version 1.171.36.28 (release 01-02-2013 CrysAlis171 .NET) 
(compiled Feb  1 2013,16:14:44) 
;
_computing_molecular_graphics 'Bruker SHELXTL'
_computing_publication_material 'Bruker SHELXTL'
_computing_structure_refinement 'SHELXL-97 (Sheldrick, 1997)'
_computing_structure_solution 'SHELXS-97 (Sheldrick, 1990)'
_diffrn_ambient_temperature 140(2)
_diffrn_detector_area_resol_mean 10.2665
_diffrn_measured_fraction_theta_full 0.998
_diffrn_measured_fraction_theta_max 0.966
_diffrn_measurement_device_type 'SuperNova, Dual, Cu at zero, Atlas'
_diffrn_measurement_method 'omega scans'
_diffrn_radiation_monochromator mirror
_diffrn_radiation_source 'SuperNova (Cu) X-ray Source'
_diffrn_radiation_type 'Cu K\a'
_diffrn_radiation_wavelength 1.54178
_diffrn_reflns_av_R_equivalents 0.0444
_diffrn_reflns_av_sigmaI/netI 0.0480
_diffrn_reflns_limit_h_max 10
_diffrn_reflns_limit_h_min -12
_diffrn_reflns_limit_k_max 16
_diffrn_reflns_limit_k_min -15
_diffrn_reflns_limit_l_max 18
_diffrn_reflns_limit_l_min -19
_diffrn_reflns_number 14386
_diffrn_reflns_theta_full 67.00
_diffrn_reflns_theta_max 73.30
_diffrn_reflns_theta_min 3.45
_exptl_absorpt_coefficient_mu 4.615
_exptl_absorpt_correction_T_max 0.831
_exptl_absorpt_correction_T_min 0.261
_exptl_absorpt_correction_type analytical
_exptl_absorpt_process_details
; 
CrysAlisPro, Agilent Technologies, 
Version 1.171.36.28 (release 01-02-2013 CrysAlis171 .NET) 
(compiled Feb  1 2013,16:14:44) 
Analytical numeric absorption correction using a multifaceted crystal 
model based on expressions derived by R.C. Clark & J.S. Reid. 
(Clark, R. C. & Reid, J. S. (1995). Acta Cryst. A51, 887-897) 
;
_exptl_crystal_colour orange
_exptl_crystal_density_diffrn 1.537
_exptl_crystal_density_method 'not measured'
_exptl_crystal_description needle
_exptl_crystal_F_000 968
_exptl_crystal_size_max 0.50
_exptl_crystal_size_mid 0.14
_exptl_crystal_size_min 0.06
_refine_diff_density_max 1.425
_refine_diff_density_min -0.674
_refine_diff_density_rms 0.108
_refine_ls_extinction_method none
_refine_ls_goodness_of_fit_ref 1.023
_refine_ls_hydrogen_treatment constr
_refine_ls_matrix_type full
_refine_ls_number_parameters 560
_refine_ls_number_reflns 7861
_refine_ls_number_restraints 121
_refine_ls_restrained_S_all 1.020
_refine_ls_R_factor_all 0.0453
_refine_ls_R_factor_gt 0.0407
_refine_ls_shift/su_max 0.000
_refine_ls_shift/su_mean 0.000
_refine_ls_structure_factor_coef Fsqd
_refine_ls_weighting_details 'calc w=1/[\s^2^(Fo^2^)+(0.0763P)^2^+0.0000P] where P=(Fo^2^+2Fc^2^)/3'
_refine_ls_weighting_scheme calc
_refine_ls_wR_factor_gt 0.1036
_refine_ls_wR_factor_ref 0.1078
_reflns_number_gt 7136
_reflns_number_total 7861
_reflns_threshold_expression >2sigma(I)
_cod_data_source_file om500317b_si_001.cif
_cod_data_source_block 3
_cod_depositor_comments 'Adding full bibliography for 4083995--4083997.cif.'
_cod_original_cell_volume 2025.00(14)
_cod_database_code 4083996

loop_
_symmetry_equiv_pos_as_xyz
'x, y, z'
'-x, -y, -z'

loop_
_atom_site_label
_atom_site_type_symbol
_atom_site_fract_x
_atom_site_fract_y
_atom_site_fract_z
_atom_site_U_iso_or_equiv
_atom_site_adp_type
_atom_site_occupancy
_atom_site_symmetry_multiplicity
_atom_site_calc_flag
_atom_site_refinement_flags
_atom_site_disorder_assembly
_atom_site_disorder_group
Ru1 Ru 0.106823(17) 0.243142(12) 0.251002(11) 0.01901(8) Uani 1 1 d . . .
P1 P 0.01666(6) 0.38590(4) 0.25332(4) 0.01995(14) Uani 1 1 d . . .
O1 O -0.08434(17) 0.14714(13) 0.19795(12) 0.0227(4) Uani 1 1 d . . .
O2 O 0.13981(18) 0.26055(13) 0.12286(12) 0.0234(4) Uani 1 1 d . . .
O3 O -0.8272(2) -0.31139(18) 0.07969(15) 0.0412(5) Uani 1 1 d . . .
H3 H -0.8477 -0.3306 0.1265 0.062 Uiso 1 1 calc R . .
O4 O -0.7351(2) -0.20770(15) 0.25049(14) 0.0340(4) Uani 1 1 d . . .
O5 O 0.5656(2) 0.38241(16) -0.30048(14) 0.0366(5) Uani 1 1 d . . .
H5 H 0.5289 0.3462 -0.3507 0.055 Uiso 1 1 calc R . .
O6 O 0.3356(2) 0.23617(17) -0.34881(14) 0.0385(5) Uani 1 1 d . . .
N1 N -0.1891(2) 0.44658(17) 0.17281(17) 0.0292(5) Uani 1 1 d . . .
N2 N 0.0398(2) 0.56536(17) 0.18984(16) 0.0272(5) Uani 1 1 d . . .
N3 N -0.0842(2) 0.55211(17) 0.32112(16) 0.0287(5) Uani 1 1 d . . .
C1 C -0.1443(3) 0.35313(19) 0.18097(19) 0.0271(5) Uani 1 1 d . . .
H1A H -0.1331 0.3146 0.1211 0.033 Uiso 1 1 calc R . .
H1B H -0.2148 0.3068 0.2057 0.033 Uiso 1 1 calc R . .
C2 C 0.1138(3) 0.48670(19) 0.20093(18) 0.0249(5) Uani 1 1 d . . .
H2A H 0.2007 0.5221 0.2382 0.030 Uiso 1 1 calc R . .
H2B H 0.1343 0.4526 0.1419 0.030 Uiso 1 1 calc R . .
C3 C -0.0262(3) 0.4737(2) 0.35032(18) 0.0265(5) Uani 1 1 d . . .
H3A H -0.0920 0.4323 0.3819 0.032 Uiso 1 1 calc R . .
H3B H 0.0561 0.5090 0.3922 0.032 Uiso 1 1 calc R . .
C4 C -0.0899(3) 0.5159(2) 0.1330(2) 0.0302(6) Uani 1 1 d . . .
H4A H -0.1299 0.5715 0.1194 0.036 Uiso 1 1 calc R . .
H4B H -0.0715 0.4752 0.0760 0.036 Uiso 1 1 calc R . .
C5 C 0.0121(3) 0.61896(19) 0.27804(19) 0.0292(6) Uani 1 1 d . . .
H5A H 0.0983 0.6467 0.3175 0.035 Uiso 1 1 calc R . .
H5B H -0.0234 0.6791 0.2710 0.035 Uiso 1 1 calc R . .
C6 C -0.2091(3) 0.5045(2) 0.2605(2) 0.0325(6) Uani 1 1 d . . .
H6A H -0.2717 0.4563 0.2887 0.039 Uiso 1 1 calc R . .
H6B H -0.2529 0.5602 0.2521 0.039 Uiso 1 1 calc R . .
C7 C -0.5219(3) -0.1304(2) 0.04373(19) 0.0300(6) Uani 1 1 d . . .
H7 H -0.4774 -0.1126 -0.0052 0.036 Uiso 1 1 calc R . .
C8 C -0.6428(3) -0.2079(2) 0.0283(2) 0.0356(7) Uani 1 1 d . . .
H8 H -0.6786 -0.2432 -0.0311 0.043 Uiso 1 1 calc R . .
C9 C -0.7113(3) -0.2341(2) 0.0980(2) 0.0298(6) Uani 1 1 d . . .
C10 C -0.6587(3) -0.17901(19) 0.18532(19) 0.0260(5) Uani 1 1 d . . .
C11 C -0.5374(3) -0.10359(19) 0.20108(18) 0.0255(5) Uani 1 1 d . . .
H11 H -0.5021 -0.0681 0.2605 0.031 Uiso 1 1 calc R . .
C12 C -0.4657(3) -0.07873(18) 0.13041(18) 0.0240(5) Uani 1 1 d . . .
C13 C -0.3356(3) -0.00156(19) 0.15073(18) 0.0242(5) Uani 1 1 d . . .
H13 H -0.3069 0.0310 0.2117 0.029 Uiso 1 1 calc R . .
C14 C -0.2528(3) 0.02762(19) 0.09166(18) 0.0262(5) Uani 1 1 d . . .
H14 H -0.2804 -0.0042 0.0305 0.031 Uiso 1 1 calc R . .
C15 C -0.1224(3) 0.10540(18) 0.11490(17) 0.0230(5) Uani 1 1 d . . .
C16 C -0.0506(3) 0.1287(2) 0.04404(17) 0.0285(6) Uani 1 1 d . . .
H16 H -0.0901 0.0909 -0.0141 0.034 Uiso 1 1 calc R . .
C17 C 0.0729(3) 0.20176(19) 0.05000(17) 0.0238(5) Uani 1 1 d . . .
C18 C 0.1331(3) 0.2146(2) -0.03200(18) 0.0272(5) Uani 1 1 d . . .
H18 H 0.0847 0.1759 -0.0877 0.033 Uiso 1 1 calc R . .
C19 C 0.2542(3) 0.2794(2) -0.03065(18) 0.0262(5) Uani 1 1 d . . .
H19 H 0.2973 0.3161 0.0269 0.031 Uiso 1 1 calc R . .
C20 C 0.3295(3) 0.3020(2) -0.10370(19) 0.0266(5) Uani 1 1 d . . .
C21 C 0.4527(3) 0.3770(2) -0.0833(2) 0.0328(6) Uani 1 1 d . . .
H21 H 0.4842 0.4100 -0.0227 0.039 Uiso 1 1 calc R . .
C22 C 0.5299(3) 0.4044(2) -0.1489(2) 0.0337(6) Uani 1 1 d . . .
H22 H 0.6124 0.4571 -0.1334 0.040 Uiso 1 1 calc R . .
C23 C 0.4877(3) 0.3556(2) -0.23703(19) 0.0275(5) Uani 1 1 d . . .
C24 C 0.3649(3) 0.27836(19) -0.25922(18) 0.0257(5) Uani 1 1 d . . .
C25 C 0.2866(3) 0.25204(19) -0.19370(18) 0.0255(5) Uani 1 1 d . . .
H25 H 0.2035 0.2001 -0.2093 0.031 Uiso 1 1 calc R . .
C26 C -0.6836(3) -0.1553(2) 0.3404(2) 0.0375(7) Uani 1 1 d . . .
H26A H -0.5933 -0.1649 0.3533 0.056 Uiso 1 1 calc R . .
H26B H -0.7439 -0.1845 0.3808 0.056 Uiso 1 1 calc R . .
H26C H -0.6783 -0.0807 0.3486 0.056 Uiso 1 1 calc R . .
C27 C 0.2275(4) 0.1466(3) -0.3773(2) 0.0480(9) Uani 1 1 d . . .
H27A H 0.2403 0.0929 -0.3461 0.072 Uiso 1 1 calc R . .
H27B H 0.2247 0.1198 -0.4416 0.072 Uiso 1 1 calc R . .
H27C H 0.1425 0.1646 -0.3641 0.072 Uiso 1 1 calc R . .
C28 C 0.2692(3) 0.1571(2) 0.24704(18) 0.0268(5) Uani 1 1 d . . .
C29 C 0.1627(3) 0.10432(19) 0.28563(19) 0.0276(5) Uani 1 1 d . . .
C30 C 0.1063(3) 0.1616(2) 0.35911(17) 0.0253(5) Uani 1 1 d . . .
C31 C 0.1677(3) 0.2681(2) 0.39619(17) 0.0250(5) Uani 1 1 d . . .
C32 C 0.2800(3) 0.32194(19) 0.35765(18) 0.0242(5) Uani 1 1 d . . .
C33 C 0.3246(2) 0.2687(2) 0.28049(18) 0.0243(5) Uani 1 1 d . . .
C34 C 0.3233(3) 0.1040(2) 0.1654(2) 0.0372(7) Uani 1 1 d . . .
H34A H 0.2864 0.0282 0.1544 0.056 Uiso 1 1 calc R . .
H34B H 0.4221 0.1205 0.1754 0.056 Uiso 1 1 calc R . .
H34C H 0.2963 0.1289 0.1137 0.056 Uiso 1 1 calc R . .
C35 C 0.0917(3) -0.0098(2) 0.2483(2) 0.0383(7) Uani 1 1 d . . .
H35A H 0.1399 -0.0394 0.2005 0.058 Uiso 1 1 calc R . .
H35B H -0.0013 -0.0157 0.2246 0.058 Uiso 1 1 calc R . .
H35C H 0.0904 -0.0480 0.2957 0.058 Uiso 1 1 calc R . .
C36 C -0.0142(3) 0.1035(2) 0.3952(2) 0.0383(7) Uani 1 1 d . . .
H36A H 0.0096 0.0476 0.4190 0.057 Uiso 1 1 calc R . .
H36B H -0.0887 0.0733 0.3474 0.057 Uiso 1 1 calc R . .
H36C H -0.0421 0.1518 0.4429 0.057 Uiso 1 1 calc R . .
C37 C 0.1195(3) 0.3273(2) 0.47697(19) 0.0338(6) Uani 1 1 d . . .
H37A H 0.0210 0.3032 0.4740 0.051 Uiso 1 1 calc R . .
H37B H 0.1448 0.4021 0.4784 0.051 Uiso 1 1 calc R . .
H37C H 0.1614 0.3150 0.5310 0.051 Uiso 1 1 calc R . .
C38 C 0.3500(3) 0.4339(2) 0.4017(2) 0.0321(6) Uani 1 1 d . . .
H38A H 0.4391 0.4525 0.3807 0.048 Uiso 1 1 calc R . .
H38B H 0.3609 0.4421 0.4664 0.048 Uiso 1 1 calc R . .
H38C H 0.2957 0.4798 0.3866 0.048 Uiso 1 1 calc R . .
C39 C 0.4299(3) 0.3259(2) 0.2319(2) 0.0330(6) Uani 1 1 d . . .
H39A H 0.4298 0.3999 0.2442 0.050 Uiso 1 1 calc R . .
H39B H 0.4093 0.2959 0.1677 0.050 Uiso 1 1 calc R . .
H39C H 0.5191 0.3191 0.2520 0.050 Uiso 1 1 calc R . .
C40A C 0.6295(8) 0.1740(5) 0.3989(5) 0.0436(18) Uani 0.707(17) 1 d PDU A 1
F1A F 0.5103(9) 0.1375(10) 0.3508(6) 0.065(2) Uani 0.707(17) 1 d PDU A 1
F2A F 0.6451(6) 0.1059(3) 0.4455(4) 0.0554(14) Uani 0.707(17) 1 d PDU A 1
F3A F 0.7240(6) 0.1803(6) 0.3435(3) 0.0687(17) Uani 0.707(17) 1 d PDU A 1
C40B C 0.5949(18) 0.1582(11) 0.4184(11) 0.053(5) Uani 0.293(17) 1 d PDU A 2
F1B F 0.4753(18) 0.134(2) 0.3702(13) 0.060(5) Uani 0.293(17) 1 d PDU A 2
F2B F 0.579(3) 0.0961(8) 0.4758(11) 0.079(6) Uani 0.293(17) 1 d PDU A 2
F3B F 0.6803(17) 0.1243(19) 0.3640(12) 0.105(7) Uani 0.293(17) 1 d PDU A 2
S1 S 0.64790(7) 0.30185(5) 0.47066(5) 0.03012(15) Uani 1 1 d D . .
O7 O 0.5340(2) 0.29460(19) 0.52038(16) 0.0426(5) Uani 1 1 d . A .
O8 O 0.7759(2) 0.3195(2) 0.52205(16) 0.0455(5) Uani 1 1 d . A .
O9 O 0.6466(3) 0.3633(2) 0.40569(18) 0.0534(6) Uani 1 1 d . A .

loop_
_atom_site_aniso_label
_atom_site_aniso_U_11
_atom_site_aniso_U_22
_atom_site_aniso_U_33
_atom_site_aniso_U_23
_atom_site_aniso_U_13
_atom_site_aniso_U_12
Ru1 0.01906(12) 0.01557(11) 0.01818(12) 0.00018(7) 0.00041(7) -0.00017(7)
P1 0.0193(3) 0.0159(3) 0.0212(3) 0.0014(2) 0.0008(2) 0.0006(2)
O1 0.0192(8) 0.0197(8) 0.0223(9) -0.0008(6) -0.0001(7) -0.0029(6)
O2 0.0244(9) 0.0212(8) 0.0192(8) 0.0010(6) 0.0014(7) -0.0010(6)
O3 0.0354(11) 0.0411(11) 0.0335(11) 0.0108(9) -0.0046(9) -0.0168(9)
O4 0.0348(11) 0.0278(9) 0.0321(11) 0.0074(8) 0.0051(8) -0.0072(8)
O5 0.0365(11) 0.0356(10) 0.0299(11) 0.0041(8) 0.0116(9) -0.0048(8)
O6 0.0420(12) 0.0347(10) 0.0271(10) 0.0026(8) 0.0057(9) -0.0098(9)
N1 0.0240(11) 0.0223(10) 0.0379(13) 0.0061(9) -0.0028(10) 0.0013(8)
N2 0.0286(11) 0.0207(10) 0.0301(12) 0.0068(9) 0.0031(9) 0.0010(8)
N3 0.0310(12) 0.0193(9) 0.0336(12) 0.0033(9) 0.0075(10) 0.0037(8)
C1 0.0236(12) 0.0197(11) 0.0330(14) 0.0024(10) -0.0051(11) 0.0006(9)
C2 0.0243(12) 0.0223(11) 0.0255(13) 0.0053(10) 0.0053(10) 0.0006(9)
C3 0.0299(13) 0.0229(11) 0.0244(13) 0.0022(10) 0.0051(11) 0.0048(10)
C4 0.0338(14) 0.0239(12) 0.0318(14) 0.0088(10) -0.0002(12) 0.0039(10)
C5 0.0342(14) 0.0165(11) 0.0332(14) 0.0028(10) 0.0058(12) 0.0015(10)
C6 0.0269(13) 0.0279(13) 0.0438(17) 0.0095(12) 0.0069(12) 0.0072(10)
C7 0.0265(13) 0.0322(13) 0.0264(14) 0.0073(11) 0.0018(11) -0.0024(11)
C8 0.0320(15) 0.0361(15) 0.0275(14) 0.0048(12) -0.0062(12) -0.0086(12)
C9 0.0258(13) 0.0260(12) 0.0336(15) 0.0096(11) -0.0032(11) -0.0019(10)
C10 0.0280(13) 0.0191(11) 0.0307(14) 0.0082(10) 0.0038(11) 0.0035(9)
C11 0.0273(13) 0.0190(11) 0.0278(13) 0.0034(9) 0.0009(11) 0.0034(9)
C12 0.0233(12) 0.0177(10) 0.0280(13) 0.0026(9) 0.0016(10) 0.0019(9)
C13 0.0259(13) 0.0190(11) 0.0235(12) 0.0003(9) -0.0006(10) 0.0021(9)
C14 0.0262(13) 0.0204(11) 0.0248(12) -0.0004(9) -0.0014(10) -0.0019(10)
C15 0.0242(12) 0.0183(10) 0.0226(12) 0.0019(9) -0.0008(10) 0.0014(9)
C16 0.0309(14) 0.0272(12) 0.0186(12) -0.0021(10) 0.0014(10) -0.0032(10)
C17 0.0281(13) 0.0204(11) 0.0207(12) 0.0026(9) 0.0016(10) 0.0038(9)
C18 0.0281(13) 0.0249(12) 0.0236(13) 0.0007(10) 0.0024(10) 0.0015(10)
C19 0.0298(13) 0.0243(11) 0.0227(12) 0.0041(10) 0.0032(10) 0.0044(10)
C20 0.0265(13) 0.0222(11) 0.0297(14) 0.0046(10) 0.0021(11) 0.0048(10)
C21 0.0328(14) 0.0296(13) 0.0282(14) 0.0003(11) 0.0032(12) -0.0013(11)
C22 0.0285(14) 0.0302(13) 0.0339(15) 0.0026(11) 0.0030(12) -0.0047(11)
C23 0.0295(13) 0.0219(11) 0.0312(14) 0.0083(10) 0.0074(11) 0.0037(10)
C24 0.0286(13) 0.0190(11) 0.0276(13) 0.0040(10) 0.0039(11) 0.0032(10)
C25 0.0270(13) 0.0195(11) 0.0276(13) 0.0053(10) 0.0036(10) 0.0013(9)
C26 0.0406(16) 0.0339(14) 0.0315(15) 0.0087(12) 0.0066(13) -0.0049(12)
C27 0.052(2) 0.0420(17) 0.0307(16) -0.0030(13) 0.0005(14) -0.0147(15)
C28 0.0286(13) 0.0288(13) 0.0212(12) 0.0006(10) -0.0015(10) 0.0094(10)
C29 0.0310(13) 0.0190(11) 0.0301(14) 0.0041(10) -0.0079(11) 0.0053(10)
C30 0.0278(13) 0.0252(12) 0.0205(12) 0.0072(10) 0.0005(10) 0.0007(10)
C31 0.0276(13) 0.0253(12) 0.0201(12) 0.0030(9) 0.0009(10) 0.0055(10)
C32 0.0207(11) 0.0211(11) 0.0260(13) 0.0017(10) -0.0071(10) 0.0013(9)
C33 0.0172(11) 0.0267(12) 0.0267(13) 0.0060(10) -0.0046(10) 0.0032(9)
C34 0.0421(17) 0.0379(15) 0.0314(15) -0.0023(12) 0.0038(13) 0.0186(13)
C35 0.0433(17) 0.0211(13) 0.0442(17) 0.0007(12) -0.0040(14) 0.0036(11)
C36 0.0359(16) 0.0374(15) 0.0374(16) 0.0124(13) 0.0041(13) -0.0025(12)
C37 0.0415(16) 0.0357(14) 0.0223(13) 0.0006(11) 0.0052(12) 0.0109(12)
C38 0.0346(15) 0.0214(12) 0.0320(14) -0.0010(10) -0.0054(12) -0.0008(10)
C39 0.0234(13) 0.0399(15) 0.0331(15) 0.0096(12) 0.0032(11) 0.0017(11)
C40A 0.055(4) 0.044(3) 0.029(3) -0.007(2) -0.009(3) 0.025(3)
F1A 0.067(4) 0.051(3) 0.059(3) -0.026(3) -0.033(3) 0.026(3)
F2A 0.071(3) 0.0331(16) 0.059(3) 0.0016(16) -0.014(2) 0.0184(18)
F3A 0.089(3) 0.079(4) 0.044(2) -0.005(2) 0.023(2) 0.046(3)
C40B 0.066(10) 0.063(9) 0.021(7) -0.027(6) -0.013(7) 0.038(7)
F1B 0.063(8) 0.042(5) 0.064(9) -0.016(6) -0.033(6) 0.027(7)
F2B 0.128(13) 0.031(4) 0.058(7) 0.001(4) -0.038(8) 0.005(6)
F3B 0.089(9) 0.115(12) 0.091(11) -0.048(9) -0.001(7) 0.054(8)
S1 0.0303(3) 0.0318(3) 0.0239(3) 0.0040(3) 0.0035(3) 0.0014(3)
O7 0.0405(12) 0.0473(13) 0.0339(12) 0.0015(10) 0.0120(10) 0.0044(10)
O8 0.0355(12) 0.0548(14) 0.0379(12) 0.0081(10) -0.0063(10) -0.0003(10)
O9 0.0486(14) 0.0685(17) 0.0463(15) 0.0298(13) 0.0054(12) 0.0063(12)

loop_
_atom_type_symbol
_atom_type_description
_atom_type_scat_dispersion_real
_atom_type_scat_dispersion_imag
_atom_type_scat_source
C C 0.0181 0.0091 'International Tables Vol C Tables 4.2.6.8 and 6.1.1.4'
H H 0.0000 0.0000 'International Tables Vol C Tables 4.2.6.8 and 6.1.1.4'
N N 0.0311 0.0180 'International Tables Vol C Tables 4.2.6.8 and 6.1.1.4'
O O 0.0492 0.0322 'International Tables Vol C Tables 4.2.6.8 and 6.1.1.4'
F F 0.0727 0.0534 'International Tables Vol C Tables 4.2.6.8 and 6.1.1.4'
P P 0.2955 0.4335 'International Tables Vol C Tables 4.2.6.8 and 6.1.1.4'
S S 0.3331 0.5567 'International Tables Vol C Tables 4.2.6.8 and 6.1.1.4'
Ru Ru 0.0552 3.2960 'International Tables Vol C Tables 4.2.6.8 and 6.1.1.4'

loop_
_geom_angle_atom_site_label_1
_geom_angle_atom_site_label_2
_geom_angle_atom_site_label_3
_geom_angle
O2 Ru1 O1 87.78(7)
O2 Ru1 C33 88.23(9)
O1 Ru1 C33 151.64(8)
O2 Ru1 C30 153.12(9)
O1 Ru1 C30 89.86(9)
C33 Ru1 C30 81.26(10)
O2 Ru1 C31 153.83(9)
O1 Ru1 C31 118.34(8)
C33 Ru1 C31 68.11(10)
C30 Ru1 C31 37.24(9)
O2 Ru1 C28 88.60(9)
O1 Ru1 C28 113.53(9)
C33 Ru1 C28 38.29(10)
C30 Ru1 C28 67.91(10)
C31 Ru1 C28 79.72(10)
O2 Ru1 C29 114.61(9)
O1 Ru1 C29 88.80(9)
C33 Ru1 C29 67.55(10)
C30 Ru1 C29 38.53(10)
C31 Ru1 C29 67.58(10)
C28 Ru1 C29 36.20(11)
O2 Ru1 C32 116.30(9)
O1 Ru1 C32 155.78(9)
C33 Ru1 C32 37.25(10)
C30 Ru1 C32 67.59(9)
C31 Ru1 C32 37.53(10)
C28 Ru1 C32 67.25(9)
C29 Ru1 C32 79.05(9)
O2 Ru1 P1 82.07(5)
O1 Ru1 P1 87.88(5)
C33 Ru1 P1 119.31(7)
C30 Ru1 P1 124.61(7)
C31 Ru1 P1 99.43(7)
C28 Ru1 P1 156.36(7)
C29 Ru1 P1 162.85(8)
C32 Ru1 P1 97.56(7)
C1 P1 C2 98.01(13)
C1 P1 C3 99.02(13)
C2 P1 C3 98.34(12)
C1 P1 Ru1 113.06(8)
C2 P1 Ru1 114.84(9)
C3 P1 Ru1 128.47(9)
C15 O1 Ru1 125.60(16)
C17 O2 Ru1 126.30(16)
C9 O3 H3 109.5
C10 O4 C26 116.8(2)
C23 O5 H5 109.5
C24 O6 C27 118.0(2)
C4 N1 C6 108.9(2)
C4 N1 C1 111.1(2)
C6 N1 C1 110.5(2)
C2 N2 C5 109.5(2)
C2 N2 C4 110.9(2)
C5 N2 C4 109.0(2)
C5 N3 C3 111.6(2)
C5 N3 C6 109.3(2)
C3 N3 C6 112.2(2)
N1 C1 P1 112.15(17)
N1 C1 H1A 109.2
P1 C1 H1A 109.2
N1 C1 H1B 109.2
P1 C1 H1B 109.2
H1A C1 H1B 107.9
N2 C2 P1 112.30(17)
N2 C2 H2A 109.1
P1 C2 H2A 109.1
N2 C2 H2B 109.1
P1 C2 H2B 109.1
H2A C2 H2B 107.9
N3 C3 P1 110.25(18)
N3 C3 H3A 109.6
P1 C3 H3A 109.6
N3 C3 H3B 109.6
P1 C3 H3B 109.6
H3A C3 H3B 108.1
N1 C4 N2 114.3(2)
N1 C4 H4A 108.7
N2 C4 H4A 108.7
N1 C4 H4B 108.7
N2 C4 H4B 108.7
H4A C4 H4B 107.6
N3 C5 N2 114.0(2)
N3 C5 H5A 108.7
N2 C5 H5A 108.7
N3 C5 H5B 108.7
N2 C5 H5B 108.7
H5A C5 H5B 107.6
N1 C6 N3 114.2(2)
N1 C6 H6A 108.7
N3 C6 H6A 108.7
N1 C6 H6B 108.7
N3 C6 H6B 108.7
H6A C6 H6B 107.6
C8 C7 C12 120.7(3)
C8 C7 H7 119.7
C12 C7 H7 119.7
C9 C8 C7 121.0(3)
C9 C8 H8 119.5
C7 C8 H8 119.5
O3 C9 C8 118.8(3)
O3 C9 C10 122.5(3)
C8 C9 C10 118.7(2)
O4 C10 C11 124.6(3)
O4 C10 C9 115.0(2)
C11 C10 C9 120.5(3)
C10 C11 C12 120.9(3)
C10 C11 H11 119.5
C12 C11 H11 119.5
C7 C12 C11 118.1(2)
C7 C12 C13 123.1(2)
C11 C12 C13 118.8(2)
C14 C13 C12 126.2(2)
C14 C13 H13 116.9
C12 C13 H13 116.9
C13 C14 C15 124.5(2)
C13 C14 H14 117.8
C15 C14 H14 117.8
O1 C15 C16 125.7(2)
O1 C15 C14 117.6(2)
C16 C15 C14 116.7(2)
C17 C16 C15 126.8(2)
C17 C16 H16 116.6
C15 C16 H16 116.6
O2 C17 C16 125.1(2)
O2 C17 C18 116.1(2)
C16 C17 C18 118.8(2)
C19 C18 C17 121.8(2)
C19 C18 H18 119.1
C17 C18 H18 119.1
C18 C19 C20 129.7(3)
C18 C19 H19 115.1
C20 C19 H19 115.1
C21 C20 C25 118.3(3)
C21 C20 C19 117.7(3)
C25 C20 C19 124.0(2)
C22 C21 C20 121.5(3)
C22 C21 H21 119.2
C20 C21 H21 119.2
C23 C22 C21 120.2(3)
C23 C22 H22 119.9
C21 C22 H22 119.9
O5 C23 C22 119.4(2)
O5 C23 C24 121.2(3)
C22 C23 C24 119.4(2)
O6 C24 C25 126.3(2)
O6 C24 C23 113.2(2)
C25 C24 C23 120.5(3)
C24 C25 C20 120.2(2)
C24 C25 H25 119.9
C20 C25 H25 119.9
O4 C26 H26A 109.5
O4 C26 H26B 109.5
H26A C26 H26B 109.5
O4 C26 H26C 109.5
H26A C26 H26C 109.5
H26B C26 H26C 109.5
O6 C27 H27A 109.5
O6 C27 H27B 109.5
H27A C27 H27B 109.5
O6 C27 H27C 109.5
H27A C27 H27C 109.5
H27B C27 H27C 109.5
C29 C28 C33 119.8(2)
C29 C28 C34 122.3(3)
C33 C28 C34 117.7(3)
C29 C28 Ru1 72.06(15)
C33 C28 Ru1 68.70(14)
C34 C28 Ru1 127.6(2)
C28 C29 C30 119.9(2)
C28 C29 C35 122.4(3)
C30 C29 C35 117.4(3)
C28 C29 Ru1 71.74(15)
C30 C29 Ru1 68.57(14)
C35 C29 Ru1 127.0(2)
C31 C30 C29 119.9(2)
C31 C30 C36 121.6(3)
C29 C30 C36 118.5(2)
C31 C30 Ru1 73.01(15)
C29 C30 Ru1 72.89(14)
C36 C30 Ru1 127.6(2)
C30 C31 C32 119.9(2)
C30 C31 C37 121.3(2)
C32 C31 C37 118.8(2)
C30 C31 Ru1 69.75(15)
C32 C31 Ru1 71.96(15)
C37 C31 Ru1 131.7(2)
C33 C32 C31 119.7(2)
C33 C32 C38 121.2(2)
C31 C32 C38 119.1(2)
C33 C32 Ru1 68.88(14)
C31 C32 Ru1 70.51(14)
C38 C32 Ru1 134.83(19)
C32 C33 C28 120.1(2)
C32 C33 C39 121.1(2)
C28 C33 C39 118.8(2)
C32 C33 Ru1 73.86(14)
C28 C33 Ru1 73.01(15)
C39 C33 Ru1 124.98(19)
C28 C34 H34A 109.5
C28 C34 H34B 109.5
H34A C34 H34B 109.5
C28 C34 H34C 109.5
H34A C34 H34C 109.5
H34B C34 H34C 109.5
C29 C35 H35A 109.5
C29 C35 H35B 109.5
H35A C35 H35B 109.5
C29 C35 H35C 109.5
H35A C35 H35C 109.5
H35B C35 H35C 109.5
C30 C36 H36A 109.5
C30 C36 H36B 109.5
H36A C36 H36B 109.5
C30 C36 H36C 109.5
H36A C36 H36C 109.5
H36B C36 H36C 109.5
C31 C37 H37A 109.5
C31 C37 H37B 109.5
H37A C37 H37B 109.5
C31 C37 H37C 109.5
H37A C37 H37C 109.5
H37B C37 H37C 109.5
C32 C38 H38A 109.5
C32 C38 H38B 109.5
H38A C38 H38B 109.5
C32 C38 H38C 109.5
H38A C38 H38C 109.5
H38B C38 H38C 109.5
C33 C39 H39A 109.5
C33 C39 H39B 109.5
H39A C39 H39B 109.5
C33 C39 H39C 109.5
H39A C39 H39C 109.5
H39B C39 H39C 109.5
F2A C40A F1A 107.9(7)
F2A C40A F3A 108.1(5)
F1A C40A F3A 108.0(6)
F2A C40A S1 111.1(5)
F1A C40A S1 112.7(7)
F3A C40A S1 108.9(5)
F1B C40B F2B 105.0(12)
F1B C40B F3B 106.7(11)
F2B C40B F3B 105.1(11)
F1B C40B S1 110.0(16)
F2B C40B S1 115.1(9)
F3B C40B S1 114.2(11)
O7 S1 O9 113.90(17)
O7 S1 O8 115.21(15)
O9 S1 O8 115.47(16)
O7 S1 C40A 106.9(3)
O9 S1 C40A 100.5(3)
O8 S1 C40A 102.5(3)
O7 S1 C40B 91.6(6)
O9 S1 C40B 111.8(5)
O8 S1 C40B 106.0(5)

loop_
_geom_bond_atom_site_label_1
_geom_bond_atom_site_label_2
_geom_bond_distance
Ru1 O2 2.0796(18)
Ru1 O1 2.0918(17)
Ru1 C33 2.183(2)
Ru1 C30 2.186(3)
Ru1 C31 2.229(3)
Ru1 C28 2.241(3)
Ru1 C29 2.245(3)
Ru1 C32 2.248(2)
Ru1 P1 2.3244(6)
P1 C1 1.847(3)
P1 C2 1.850(2)
P1 C3 1.851(3)
O1 C15 1.287(3)
O2 C17 1.286(3)
O3 C9 1.356(3)
O3 H3 0.8400
O4 C10 1.374(3)
O4 C26 1.428(4)
O5 C23 1.353(3)
O5 H5 0.8400
O6 C24 1.370(3)
O6 C27 1.408(4)
N1 C4 1.468(4)
N1 C6 1.468(4)
N1 C1 1.469(3)
N2 C2 1.476(3)
N2 C5 1.480(4)
N2 C4 1.480(4)
N3 C5 1.464(3)
N3 C3 1.466(4)
N3 C6 1.469(4)
C1 H1A 0.9900
C1 H1B 0.9900
C2 H2A 0.9900
C2 H2B 0.9900
C3 H3A 0.9900
C3 H3B 0.9900
C4 H4A 0.9900
C4 H4B 0.9900
C5 H5A 0.9900
C5 H5B 0.9900
C6 H6A 0.9900
C6 H6B 0.9900
C7 C8 1.393(4)
C7 C12 1.396(4)
C7 H7 0.9500
C8 C9 1.381(4)
C8 H8 0.9500
C9 C10 1.406(4)
C10 C11 1.382(4)
C11 C12 1.405(4)
C11 H11 0.9500
C12 C13 1.459(3)
C13 C14 1.337(4)
C13 H13 0.9500
C14 C15 1.466(3)
C14 H14 0.9500
C15 C16 1.402(4)
C16 C17 1.395(4)
C16 H16 0.9500
C17 C18 1.465(4)
C18 C19 1.337(4)
C18 H18 0.9500
C19 C20 1.447(4)
C19 H19 0.9500
C20 C21 1.394(4)
C20 C25 1.409(4)
C21 C22 1.379(4)
C21 H21 0.9500
C22 C23 1.379(4)
C22 H22 0.9500
C23 C24 1.406(4)
C24 C25 1.380(4)
C25 H25 0.9500
C26 H26A 0.9800
C26 H26B 0.9800
C26 H26C 0.9800
C27 H27A 0.9800
C27 H27B 0.9800
C27 H27C 0.9800
C28 C29 1.393(4)
C28 C33 1.452(4)
C28 C34 1.517(4)
C29 C30 1.463(4)
C29 C35 1.516(4)
C30 C31 1.410(4)
C30 C36 1.503(4)
C31 C32 1.440(4)
C31 C37 1.510(4)
C32 C33 1.416(4)
C32 C38 1.509(3)
C33 C39 1.507(4)
C34 H34A 0.9800
C34 H34B 0.9800
C34 H34C 0.9800
C35 H35A 0.9800
C35 H35B 0.9800
C35 H35C 0.9800
C36 H36A 0.9800
C36 H36B 0.9800
C36 H36C 0.9800
C37 H37A 0.9800
C37 H37B 0.9800
C37 H37C 0.9800
C38 H38A 0.9800
C38 H38B 0.9800
C38 H38C 0.9800
C39 H39A 0.9800
C39 H39B 0.9800
C39 H39C 0.9800
C40A F2A 1.315(8)
C40A F1A 1.323(8)
C40A F3A 1.327(8)
C40A S1 1.811(6)
C40B F1B 1.332(13)
C40B F2B 1.336(13)
C40B F3B 1.339(12)
C40B S1 1.878(13)
S1 O7 1.428(2)
S1 O9 1.434(3)
S1 O8 1.437(3)

loop_
_geom_hbond_atom_site_label_D
_geom_hbond_atom_site_label_H
_geom_hbond_atom_site_label_A
_geom_hbond_distance_DH
_geom_hbond_distance_HA
_geom_hbond_distance_DA
_geom_hbond_angle_DHA
_geom_hbond_site_symmetry_A
O3 H3 N2 0.84 2.05 2.814(3) 151 1_445
O3 H3 O4 0.84 2.30 2.716(3) 111 .
O5 H5 O7 0.84 1.98 2.743(3) 151 1_554
O5 H5 O6 0.84 2.19 2.650(3) 115 .

loop_
_geom_torsion_atom_site_label_1
_geom_torsion_atom_site_label_2
_geom_torsion_atom_site_label_3
_geom_torsion_atom_site_label_4
_geom_torsion
O2 Ru1 P1 C1 70.26(11)
O1 Ru1 P1 C1 -17.79(11)
C33 Ru1 P1 C1 153.71(13)
C30 Ru1 P1 C1 -106.16(13)
C31 Ru1 P1 C1 -136.18(12)
C28 Ru1 P1 C1 137.9(2)
C29 Ru1 P1 C1 -96.8(3)
C32 Ru1 P1 C1 -174.10(12)
O2 Ru1 P1 C2 -41.09(11)
O1 Ru1 P1 C2 -129.14(11)
C33 Ru1 P1 C2 42.37(13)
C30 Ru1 P1 C2 142.49(13)
C31 Ru1 P1 C2 112.48(12)
C28 Ru1 P1 C2 26.6(2)
C29 Ru1 P1 C2 151.9(3)
C32 Ru1 P1 C2 74.56(12)
O2 Ru1 P1 C3 -165.98(12)
O1 Ru1 P1 C3 105.97(12)
C33 Ru1 P1 C3 -82.52(14)
C30 Ru1 P1 C3 17.60(14)
C31 Ru1 P1 C3 -12.41(13)
C28 Ru1 P1 C3 -98.3(2)
C29 Ru1 P1 C3 27.0(3)
C32 Ru1 P1 C3 -50.33(13)
O2 Ru1 O1 C15 15.65(19)
C33 Ru1 O1 C15 -66.5(3)
C30 Ru1 O1 C15 -137.6(2)
C31 Ru1 O1 C15 -162.64(19)
C28 Ru1 O1 C15 -71.9(2)
C29 Ru1 O1 C15 -99.0(2)
C32 Ru1 O1 C15 -158.4(2)
P1 Ru1 O1 C15 97.79(19)
O1 Ru1 O2 C17 -17.5(2)
C33 Ru1 O2 C17 134.4(2)
C30 Ru1 O2 C17 67.8(3)
C31 Ru1 O2 C17 159.1(2)
C28 Ru1 O2 C17 96.1(2)
C29 Ru1 O2 C17 70.1(2)
C32 Ru1 O2 C17 159.8(2)
P1 Ru1 O2 C17 -105.7(2)
C4 N1 C1 P1 61.1(3)
C6 N1 C1 P1 -59.9(3)
C2 P1 C1 N1 -50.0(2)
C3 P1 C1 N1 49.8(2)
Ru1 P1 C1 N1 -171.39(16)
C5 N2 C2 P1 60.5(2)
C4 N2 C2 P1 -59.9(3)
C1 P1 C2 N2 49.6(2)
C3 P1 C2 N2 -50.8(2)
Ru1 P1 C2 N2 169.68(15)
C5 N3 C3 P1 -62.2(2)
C6 N3 C3 P1 60.8(3)
C1 P1 C3 N3 -49.2(2)
C2 P1 C3 N3 50.3(2)
Ru1 P1 C3 N3 -178.48(13)
C6 N1 C4 N2 54.2(3)
C1 N1 C4 N2 -67.7(3)
C2 N2 C4 N1 67.0(3)
C5 N2 C4 N1 -53.7(3)
C3 N3 C5 N2 70.2(3)
C6 N3 C5 N2 -54.4(3)
C2 N2 C5 N3 -67.9(3)
C4 N2 C5 N3 53.6(3)
C4 N1 C6 N3 -54.9(3)
C1 N1 C6 N3 67.4(3)
C5 N3 C6 N1 55.2(3)
C3 N3 C6 N1 -69.1(3)
C12 C7 C8 C9 1.3(5)
C7 C8 C9 O3 -178.8(3)
C7 C8 C9 C10 1.8(5)
C26 O4 C10 C11 -0.3(4)
C26 O4 C10 C9 178.5(3)
O3 C9 C10 O4 -1.4(4)
C8 C9 C10 O4 178.0(3)
O3 C9 C10 C11 177.5(3)
C8 C9 C10 C11 -3.1(4)
O4 C10 C11 C12 -179.8(2)
C9 C10 C11 C12 1.4(4)
C8 C7 C12 C11 -2.9(4)
C8 C7 C12 C13 176.2(3)
C10 C11 C12 C7 1.6(4)
C10 C11 C12 C13 -177.6(2)
C7 C12 C13 C14 -1.9(4)
C11 C12 C13 C14 177.2(3)
C12 C13 C14 C15 -179.8(2)
Ru1 O1 C15 C16 -10.1(4)
Ru1 O1 C15 C14 170.73(17)
C13 C14 C15 O1 1.1(4)
C13 C14 C15 C16 -178.1(3)
O1 C15 C16 C17 -1.1(5)
C14 C15 C16 C17 178.1(3)
Ru1 O2 C17 C16 13.8(4)
Ru1 O2 C17 C18 -166.59(17)
C15 C16 C17 O2 -0.8(5)
C15 C16 C17 C18 179.5(3)
O2 C17 C18 C19 3.7(4)
C16 C17 C18 C19 -176.6(3)
C17 C18 C19 C20 179.7(3)
C18 C19 C20 C21 177.4(3)
C18 C19 C20 C25 -3.4(5)
C25 C20 C21 C22 1.7(4)
C19 C20 C21 C22 -179.0(3)
C20 C21 C22 C23 -1.6(5)
C21 C22 C23 O5 -179.0(3)
C21 C22 C23 C24 0.4(4)
C27 O6 C24 C25 -10.8(5)
C27 O6 C24 C23 169.5(3)
O5 C23 C24 O6 -0.3(4)
C22 C23 C24 O6 -179.7(3)
O5 C23 C24 C25 -180.0(3)
C22 C23 C24 C25 0.6(4)
O6 C24 C25 C20 179.9(3)
C23 C24 C25 C20 -0.4(4)
C21 C20 C25 C24 -0.7(4)
C19 C20 C25 C24 -179.9(3)
O2 Ru1 C28 C29 -137.64(16)
O1 Ru1 C28 C29 -50.68(17)
C33 Ru1 C28 C29 133.4(2)
C30 Ru1 C28 C29 28.98(16)
C31 Ru1 C28 C29 65.88(16)
C32 Ru1 C28 C29 102.95(17)
P1 Ru1 C28 C29 155.95(15)
O2 Ru1 C28 C33 88.93(15)
O1 Ru1 C28 C33 175.89(14)
C30 Ru1 C28 C33 -104.45(17)
C31 Ru1 C28 C33 -67.55(16)
C29 Ru1 C28 C33 -133.4(2)
C32 Ru1 C28 C33 -30.48(15)
P1 Ru1 C28 C33 22.5(3)
O2 Ru1 C28 C34 -20.3(3)
O1 Ru1 C28 C34 66.6(3)
C33 Ru1 C28 C34 -109.3(3)
C30 Ru1 C28 C34 146.3(3)
C31 Ru1 C28 C34 -176.8(3)
C29 Ru1 C28 C34 117.3(3)
C32 Ru1 C28 C34 -139.7(3)
P1 Ru1 C28 C34 -86.7(3)
C33 C28 C29 C30 0.6(4)
C34 C28 C29 C30 -174.3(3)
Ru1 C28 C29 C30 -50.7(2)
C33 C28 C29 C35 174.0(3)
C34 C28 C29 C35 -0.8(4)
Ru1 C28 C29 C35 122.8(3)
C33 C28 C29 Ru1 51.3(2)
C34 C28 C29 Ru1 -123.6(3)
O2 Ru1 C29 C28 47.80(17)
O1 Ru1 C29 C28 134.81(16)
C33 Ru1 C29 C28 -29.13(16)
C30 Ru1 C29 C28 -133.9(2)
C31 Ru1 C29 C28 -103.71(17)
C32 Ru1 C29 C28 -66.27(16)
P1 Ru1 C29 C28 -146.3(2)
O2 Ru1 C29 C30 -178.29(14)
O1 Ru1 C29 C30 -91.29(15)
C33 Ru1 C29 C30 104.77(17)
C31 Ru1 C29 C30 30.19(15)
C28 Ru1 C29 C30 133.9(2)
C32 Ru1 C29 C30 67.64(16)
P1 Ru1 C29 C30 -12.4(3)
O2 Ru1 C29 C35 -69.4(3)
O1 Ru1 C29 C35 17.6(3)
C33 Ru1 C29 C35 -146.4(3)
C30 Ru1 C29 C35 108.9(3)
C31 Ru1 C29 C35 139.1(3)
C28 Ru1 C29 C35 -117.2(3)
C32 Ru1 C29 C35 176.5(3)
P1 Ru1 C29 C35 96.4(3)
C28 C29 C30 C31 -5.9(4)
C35 C29 C30 C31 -179.6(3)
Ru1 C29 C30 C31 -58.0(2)
C28 C29 C30 C36 176.1(3)
C35 C29 C30 C36 2.3(4)
Ru1 C29 C30 C36 124.0(3)
C28 C29 C30 Ru1 52.1(2)
C35 C29 C30 Ru1 -121.7(2)
O2 Ru1 C30 C31 133.24(19)
O1 Ru1 C30 C31 -141.95(15)
C33 Ru1 C30 C31 65.09(16)
C28 Ru1 C30 C31 102.47(17)
C29 Ru1 C30 C31 129.8(2)
C32 Ru1 C30 C31 28.97(15)
P1 Ru1 C30 C31 -54.62(17)
O2 Ru1 C30 C29 3.4(3)
O1 Ru1 C30 C29 88.24(15)
C33 Ru1 C30 C29 -64.71(16)
C31 Ru1 C30 C29 -129.8(2)
C28 Ru1 C30 C29 -27.34(15)
C32 Ru1 C30 C29 -100.84(17)
P1 Ru1 C30 C29 175.57(12)
O2 Ru1 C30 C36 -109.7(3)
O1 Ru1 C30 C36 -24.9(2)
C33 Ru1 C30 C36 -177.8(3)
C31 Ru1 C30 C36 117.1(3)
C28 Ru1 C30 C36 -140.4(3)
C29 Ru1 C30 C36 -113.1(3)
C32 Ru1 C30 C36 146.1(3)
P1 Ru1 C30 C36 62.5(3)
C29 C30 C31 C32 4.3(4)
C36 C30 C31 C32 -177.8(3)
Ru1 C30 C31 C32 -53.7(2)
C29 C30 C31 C37 -174.8(3)
C36 C30 C31 C37 3.2(4)
Ru1 C30 C31 C37 127.3(3)
C29 C30 C31 Ru1 57.9(2)
C36 C30 C31 Ru1 -124.1(3)
O2 Ru1 C31 C30 -131.67(19)
O1 Ru1 C31 C30 44.45(18)
C33 Ru1 C31 C30 -104.95(17)
C28 Ru1 C31 C30 -66.85(16)
C29 Ru1 C31 C30 -31.18(16)
C32 Ru1 C31 C30 -132.7(2)
P1 Ru1 C31 C30 137.14(15)
O2 Ru1 C31 C32 1.0(3)
O1 Ru1 C31 C32 177.15(13)
C33 Ru1 C31 C32 27.75(14)
C30 Ru1 C31 C32 132.7(2)
C28 Ru1 C31 C32 65.85(15)
C29 Ru1 C31 C32 101.52(16)
P1 Ru1 C31 C32 -90.16(14)
O2 Ru1 C31 C37 113.9(3)
O1 Ru1 C31 C37 -70.0(3)
C33 Ru1 C31 C37 140.6(3)
C30 Ru1 C31 C37 -114.5(3)
C28 Ru1 C31 C37 178.7(3)
C29 Ru1 C31 C37 -145.6(3)
C32 Ru1 C31 C37 112.8(3)
P1 Ru1 C31 C37 22.7(3)
C30 C31 C32 C33 2.6(4)
C37 C31 C32 C33 -178.3(2)
Ru1 C31 C32 C33 -50.0(2)
C30 C31 C32 C38 -176.1(2)
C37 C31 C32 C38 2.9(4)
Ru1 C31 C32 C38 131.2(2)
C30 C31 C32 Ru1 52.7(2)
C37 C31 C32 Ru1 -128.3(2)
O2 Ru1 C32 C33 -45.02(17)
O1 Ru1 C32 C33 128.3(2)
C30 Ru1 C32 C33 105.71(17)
C31 Ru1 C32 C33 134.5(2)
C28 Ru1 C32 C33 31.27(15)
C29 Ru1 C32 C33 67.16(16)
P1 Ru1 C32 C33 -129.88(14)
O2 Ru1 C32 C31 -179.49(13)
O1 Ru1 C32 C31 -6.1(3)
C33 Ru1 C32 C31 -134.5(2)
C30 Ru1 C32 C31 -28.76(15)
C28 Ru1 C32 C31 -103.20(16)
C29 Ru1 C32 C31 -67.31(16)
P1 Ru1 C32 C31 95.65(14)
O2 Ru1 C32 C38 68.4(3)
O1 Ru1 C32 C38 -118.2(3)
C33 Ru1 C32 C38 113.5(3)
C30 Ru1 C32 C38 -140.8(3)
C31 Ru1 C32 C38 -112.1(3)
C28 Ru1 C32 C38 144.7(3)
C29 Ru1 C32 C38 -179.4(3)
P1 Ru1 C32 C38 -16.4(3)
C31 C32 C33 C28 -7.9(4)
C38 C32 C33 C28 170.8(2)
Ru1 C32 C33 C28 -58.7(2)
C31 C32 C33 C39 172.3(2)
C38 C32 C33 C39 -9.0(4)
Ru1 C32 C33 C39 121.5(2)
C31 C32 C33 Ru1 50.8(2)
C38 C32 C33 Ru1 -130.5(2)
C29 C28 C33 C32 6.3(4)
C34 C28 C33 C32 -178.6(2)
Ru1 C28 C33 C32 59.1(2)
C29 C28 C33 C39 -173.9(2)
C34 C28 C33 C39 1.2(4)
Ru1 C28 C33 C39 -121.1(2)
C29 C28 C33 Ru1 -52.8(2)
C34 C28 C33 Ru1 122.3(2)
O2 Ru1 C33 C32 140.62(15)
O1 Ru1 C33 C32 -137.36(18)
C30 Ru1 C33 C32 -64.21(16)
C31 Ru1 C33 C32 -27.94(15)
C28 Ru1 C33 C32 -129.4(2)
C29 Ru1 C33 C32 -101.76(17)
P1 Ru1 C33 C32 60.74(16)
O2 Ru1 C33 C28 -89.97(15)
O1 Ru1 C33 C28 -8.0(3)
C30 Ru1 C33 C28 65.20(16)
C31 Ru1 C33 C28 101.47(17)
C29 Ru1 C33 C28 27.65(15)
C32 Ru1 C33 C28 129.4(2)
P1 Ru1 C33 C28 -169.86(13)
O2 Ru1 C33 C39 23.7(2)
O1 Ru1 C33 C39 105.7(3)
C30 Ru1 C33 C39 178.8(2)
C31 Ru1 C33 C39 -144.9(3)
C28 Ru1 C33 C39 113.6(3)
C29 Ru1 C33 C39 141.3(3)
C32 Ru1 C33 C39 -117.0(3)
P1 Ru1 C33 C39 -56.2(2)
F2A C40A S1 O7 -68.8(5)
F1A C40A S1 O7 52.4(7)
F3A C40A S1 O7 172.2(4)
F2A C40A S1 O9 172.1(5)
F1A C40A S1 O9 -66.8(7)
F3A C40A S1 O9 53.1(5)
F2A C40A S1 O8 52.8(5)
F1A C40A S1 O8 173.9(6)
F3A C40A S1 O8 -66.2(5)
F2A C40A S1 C40B -52(2)
F1A C40A S1 C40B 70(2)
F3A C40A S1 C40B -171(3)
F1B C40B S1 O7 62.3(11)
F2B C40B S1 O7 -56.0(12)
F3B C40B S1 O7 -177.7(11)
F1B C40B S1 O9 -54.3(12)
F2B C40B S1 O9 -172.6(12)
F3B C40B S1 O9 65.7(13)
F1B C40B S1 O8 179.2(10)
F2B C40B S1 O8 60.8(12)
F3B C40B S1 O8 -60.9(11)
F1B C40B S1 C40A -101(3)
F2B C40B S1 C40A 140(3)
F3B C40B S1 C40A 18.8(19)
